data_2225944
loop_
_publ_author_name
'Zhang, Hai'
'Wang, Zuoxiang'
'Liu, Yan'

_publ_section_title
;
 <i>N</i>'-(4-Methoxybenzoyl)pyridine-2-carbohydrazide
;
_journal_coeditor_code OM2329
_journal_issue 5
_journal_name_full 'Acta Crystallographica Section E'
_journal_page_first o1145
_journal_paper_doi 10.1107/S1600536810013437
_journal_volume 66
_journal_year 2010
_chemical_formula_iupac 'C14 H13 N3 O3'
_chemical_formula_moiety 'C14 H13 N3 O3'
_chemical_formula_sum 'C14 H13 N3 O3'
_chemical_formula_weight 271.27
_chemical_name_systematic
;
<i>N</i>'-(4-Methoxybenzoyl)pyridine-2-carbohydrazide
;
_space_group_IT_number 14
_symmetry_cell_setting monoclinic
_symmetry_space_group_name_Hall '-P 2ybc'
_symmetry_space_group_name_H-M 'P 1 21/c 1'
_atom_sites_solution_hydrogens geom
_atom_sites_solution_primary direct
_atom_sites_solution_secondary difmap
_audit_creation_method SHELXL-97
_cell_angle_alpha 90.00
_cell_angle_beta 97.137(11)
_cell_angle_gamma 90.00
_cell_formula_units_Z 4
_cell_length_a 14.836(3)
_cell_length_b 11.6078(17)
_cell_length_c 7.6499(12)
_cell_measurement_reflns_used 2772
_cell_measurement_temperature 293(2)
_cell_measurement_theta_max 27.4835
_cell_measurement_theta_min 2.7672
_cell_volume 1307.2(4)
_computing_cell_refinement 'CrystalClear (Rigaku, 2005)'
_computing_data_collection 'CrystalClear (Rigaku, 2005)'
_computing_data_reduction 'CrystalClear (Rigaku, 2005)'
_computing_molecular_graphics 'SHELXTL (Sheldrick, 2008)'
_computing_publication_material 'SHELXL97 (Sheldrick, 2008)'
_computing_structure_refinement 'SHELXL97 (Sheldrick, 2008)'
_computing_structure_solution 'SHELXS97 (Sheldrick, 2008)'
_diffrn_ambient_temperature 293(2)
_diffrn_measured_fraction_theta_full 0.990
_diffrn_measured_fraction_theta_max 0.990
_diffrn_measurement_device_type 'Rigaku SCXmini'
_diffrn_measurement_method CCD_Profile_fitting
_diffrn_radiation_monochromator graphite
_diffrn_radiation_source 'fine-focus sealed tube'
_diffrn_radiation_type MoK\a
_diffrn_radiation_wavelength 0.71073
_diffrn_reflns_av_R_equivalents 0.0531
_diffrn_reflns_av_sigmaI/netI 0.0501
_diffrn_reflns_limit_h_max 19
_diffrn_reflns_limit_h_min -19
_diffrn_reflns_limit_k_max 14
_diffrn_reflns_limit_k_min -15
_diffrn_reflns_limit_l_max 9
_diffrn_reflns_limit_l_min -9
_diffrn_reflns_number 13109
_diffrn_reflns_theta_full 27.48
_diffrn_reflns_theta_max 27.48
_diffrn_reflns_theta_min 2.77
_exptl_absorpt_coefficient_mu 0.100
_exptl_absorpt_correction_T_max 0.9823
_exptl_absorpt_correction_T_min 0.9755
_exptl_absorpt_correction_type multi-scan
_exptl_absorpt_process_details '(CrystalClear; Rigaku, 2005)'
_exptl_crystal_colour colorless
_exptl_crystal_density_diffrn 1.378
_exptl_crystal_density_method 'not measured'
_exptl_crystal_description block
_exptl_crystal_F_000 568
_exptl_crystal_size_max 0.25
_exptl_crystal_size_mid 0.20
_exptl_crystal_size_min 0.18
_refine_diff_density_max 0.157
_refine_diff_density_min -0.180
_refine_ls_extinction_coef 0.041(5)
_refine_ls_extinction_expression Fc^*^=kFc[1+0.001xFc^2^\l^3^/sin(2\q)]^-1/4^
_refine_ls_extinction_method 'SHELXL97 (Sheldrick, 2008)'
_refine_ls_goodness_of_fit_ref 1.023
_refine_ls_hydrogen_treatment constr
_refine_ls_matrix_type full
_refine_ls_number_parameters 183
_refine_ls_number_reflns 2957
_refine_ls_number_restraints 0
_refine_ls_restrained_S_all 1.023
_refine_ls_R_factor_all 0.0890
_refine_ls_R_factor_gt 0.0525
_refine_ls_shift/su_max 0.000
_refine_ls_shift/su_mean 0.000
_refine_ls_structure_factor_coef Fsqd
_refine_ls_weighting_details 'calc w=1/[\s^2^(Fo^2^)+(0.0677P)^2^+0.0000P] where P=(Fo^2^+2Fc^2^)/3'
_refine_ls_weighting_scheme calc
_refine_ls_wR_factor_gt 0.1263
_refine_ls_wR_factor_ref 0.1428
_reflns_number_gt 1909
_reflns_number_total 2957
_reflns_threshold_expression I>2sigma(I)
_cod_data_source_file om2329.cif
_cod_data_source_block I
_cod_original_sg_symbol_H-M 'P 21/c'
_cod_database_code 2225944
_cod_database_fobs_code 2225944

loop_
_symmetry_equiv_pos_as_xyz
'x, y, z'
'-x, y+1/2, -z+1/2'
'-x, -y, -z'
'x, -y-1/2, z-1/2'

loop_
_atom_site_type_symbol
_atom_site_label
_atom_site_fract_x
_atom_site_fract_y
_atom_site_fract_z
_atom_site_U_iso_or_equiv
_atom_site_adp_type
_atom_site_calc_flag
_atom_site_refinement_flags
_atom_site_occupancy
_atom_site_disorder_assembly
_atom_site_disorder_group
C C1 0.91128(11) 0.22439(14) 0.9042(2) 0.0411(4) Uani d . 1 . .
C C2 0.97228(12) 0.13505(15) 0.8969(2) 0.0543(5) Uani d . 1 . .
H H2 0.9527 0.0595 0.9075 0.065 Uiso calc R 1 . .
C C3 1.06100(13) 0.15577(17) 0.8744(3) 0.0598(5) Uani d . 1 . .
H H3 1.1007 0.0944 0.8668 0.072 Uiso calc R 1 . .
C C4 1.09167(12) 0.26761(16) 0.8629(3) 0.0526(5) Uani d . 1 . .
C C5 1.03233(13) 0.35724(16) 0.8720(3) 0.0569(5) Uani d . 1 . .
H H5 1.0525 0.4328 0.8656 0.068 Uiso calc R 1 . .
C C6 0.94239(12) 0.33527(15) 0.8909(2) 0.0520(5) Uani d . 1 . .
H H6 0.9023 0.3965 0.8946 0.062 Uiso calc R 1 . .
C C7 0.81706(11) 0.19679(14) 0.9344(2) 0.0433(4) Uani d . 1 . .
C C8 1.21797(14) 0.3917(2) 0.8418(4) 0.0946(9) Uani d . 1 . .
H H8A 1.1887 0.4334 0.7421 0.142 Uiso calc R 1 . .
H H8B 1.2819 0.3868 0.8340 0.142 Uiso calc R 1 . .
H H8C 1.2083 0.4311 0.9482 0.142 Uiso calc R 1 . .
C C9 0.52469(11) 0.13673(14) 0.8280(2) 0.0432(4) Uani d . 1 . .
C C10 0.41189(12) 0.18980(18) 0.9872(3) 0.0589(5) Uani d . 1 . .
H H10 0.3898 0.2394 1.0674 0.071 Uiso calc R 1 . .
C C11 0.35667(13) 0.10217(18) 0.9177(3) 0.0635(6) Uani d . 1 . .
H H11 0.2992 0.0919 0.9517 0.076 Uiso calc R 1 . .
C C12 0.38794(14) 0.03054(18) 0.7977(3) 0.0679(6) Uani d . 1 . .
H H12 0.3516 -0.0289 0.7473 0.081 Uiso calc R 1 . .
C C13 0.47394(13) 0.04696(16) 0.7517(3) 0.0572(5) Uani d . 1 . .
H H13 0.4970 -0.0015 0.6712 0.069 Uiso calc R 1 . .
C C14 0.61801(12) 0.15765(15) 0.7797(2) 0.0448(4) Uani d . 1 . .
N N1 0.75270(10) 0.26729(12) 0.8514(2) 0.0500(4) Uani d . 1 . .
H H1A 0.7632 0.3096 0.7655 0.075 Uiso d R 1 . .
N N2 0.66187(9) 0.24618(13) 0.8666(2) 0.0507(4) Uani d . 1 . .
H H2A 0.6435 0.2881 0.9461 0.076 Uiso d R 1 . .
N N3 0.49533(9) 0.20769(13) 0.9461(2) 0.0507(4) Uani d . 1 . .
O O1 0.79830(8) 0.11775(10) 1.03016(15) 0.0530(4) Uani d . 1 . .
O O2 0.65007(9) 0.10076(11) 0.66877(17) 0.0590(4) Uani d . 1 . .
O O3 1.18109(9) 0.27954(12) 0.8433(2) 0.0759(5) Uani d . 1 . .

loop_
_atom_site_aniso_label
_atom_site_aniso_U_11
_atom_site_aniso_U_22
_atom_site_aniso_U_33
_atom_site_aniso_U_12
_atom_site_aniso_U_13
_atom_site_aniso_U_23
C1 0.0422(9) 0.0415(9) 0.0399(9) 0.0003(7) 0.0060(7) 0.0012(7)
C2 0.0473(11) 0.0427(10) 0.0740(13) -0.0009(8) 0.0114(9) 0.0056(9)
C3 0.0489(11) 0.0502(11) 0.0822(14) 0.0078(9) 0.0150(10) 0.0052(10)
C4 0.0411(10) 0.0567(11) 0.0607(11) -0.0028(8) 0.0090(8) 0.0078(9)
C5 0.0511(11) 0.0447(10) 0.0752(14) -0.0067(9) 0.0089(10) 0.0042(9)
C6 0.0462(10) 0.0426(10) 0.0676(12) 0.0032(8) 0.0091(9) -0.0022(9)
C7 0.0457(10) 0.0427(9) 0.0429(9) -0.0025(8) 0.0117(8) -0.0026(8)
C8 0.0509(13) 0.0814(17) 0.153(3) -0.0185(11) 0.0175(15) 0.0266(17)
C9 0.0432(10) 0.0418(9) 0.0447(9) 0.0065(7) 0.0066(8) 0.0058(7)
C10 0.0438(11) 0.0659(13) 0.0696(13) -0.0007(9) 0.0169(10) -0.0102(10)
C11 0.0418(10) 0.0664(13) 0.0831(14) -0.0055(10) 0.0110(10) 0.0014(12)
C12 0.0587(13) 0.0552(12) 0.0882(16) -0.0154(10) 0.0035(11) -0.0051(11)
C13 0.0620(12) 0.0468(10) 0.0631(12) 0.0005(9) 0.0095(10) -0.0055(9)
C14 0.0452(10) 0.0432(10) 0.0468(10) 0.0097(8) 0.0092(8) 0.0057(8)
N1 0.0394(8) 0.0553(9) 0.0583(10) 0.0028(7) 0.0179(7) 0.0104(7)
N2 0.0401(8) 0.0549(9) 0.0601(10) 0.0024(7) 0.0183(7) -0.0033(7)
N3 0.0400(8) 0.0549(9) 0.0583(9) -0.0009(7) 0.0105(7) -0.0059(7)
O1 0.0513(8) 0.0525(7) 0.0567(8) -0.0058(6) 0.0124(6) 0.0079(6)
O2 0.0620(8) 0.0579(8) 0.0601(8) 0.0135(6) 0.0192(6) -0.0035(6)
O3 0.0428(7) 0.0719(10) 0.1157(13) -0.0033(7) 0.0201(8) 0.0171(9)

loop_
_atom_type_symbol
_atom_type_description
_atom_type_scat_dispersion_real
_atom_type_scat_dispersion_imag
_atom_type_scat_source
C C 0.0033 0.0016 'International Tables Vol C Tables 4.2.6.8 and 6.1.1.4'
H H 0.0000 0.0000 'International Tables Vol C Tables 4.2.6.8 and 6.1.1.4'
N N 0.0061 0.0033 'International Tables Vol C Tables 4.2.6.8 and 6.1.1.4'
O O 0.0106 0.0060 'International Tables Vol C Tables 4.2.6.8 and 6.1.1.4'

loop_
_geom_angle_atom_site_label_1
_geom_angle_atom_site_label_2
_geom_angle_atom_site_label_3
_geom_angle_site_symmetry_1
_geom_angle_site_symmetry_3
_geom_angle
_geom_angle_publ_flag
C6 C1 C2 . . 118.15(16) ?
C6 C1 C7 . . 123.11(15) ?
C2 C1 C7 . . 118.67(15) ?
C3 C2 C1 . . 121.17(17) ?
C3 C2 H2 . . 119.4 ?
C1 C2 H2 . . 119.4 ?
C2 C3 C4 . . 120.13(17) ?
C2 C3 H3 . . 119.9 ?
C4 C3 H3 . . 119.9 ?
O3 C4 C5 . . 124.74(17) ?
O3 C4 C3 . . 115.84(17) ?
C5 C4 C3 . . 119.42(17) ?
C4 C5 C6 . . 119.96(17) ?
C4 C5 H5 . . 120.0 ?
C6 C5 H5 . . 120.0 ?
C1 C6 C5 . . 121.14(16) ?
C1 C6 H6 . . 119.4 ?
C5 C6 H6 . . 119.4 ?
O1 C7 N1 . . 122.17(16) yes
O1 C7 C1 . . 122.91(16) yes
N1 C7 C1 . . 114.89(15) yes
O3 C8 H8A . . 109.5 ?
O3 C8 H8B . . 109.5 ?
H8A C8 H8B . . 109.5 ?
O3 C8 H8C . . 109.5 ?
H8A C8 H8C . . 109.5 ?
H8B C8 H8C . . 109.5 ?
O2 C14 N2 . . 123.43(16) yes
O2 C14 C9 . . 122.51(16) yes
N2 C14 C9 . . 114.04(14) yes
N3 C9 C13 . . 123.25(16) ?
N3 C9 C14 . . 117.16(15) ?
C13 C9 C14 . . 119.59(16) ?
N3 C10 C11 . . 123.56(18) ?
N3 C10 H10 . . 118.2 ?
C11 C10 H10 . . 118.2 ?
C12 C11 C10 . . 118.49(18) ?
C12 C11 H11 . . 120.8 ?
C10 C11 H11 . . 120.8 ?
C11 C12 C13 . . 119.42(18) ?
C11 C12 H12 . . 120.3 ?
C13 C12 H12 . . 120.3 ?
C9 C13 C12 . . 118.22(18) ?
C9 C13 H13 . . 120.9 ?
C12 C13 H13 . . 120.9 ?
C7 N1 N2 . . 119.30(14) ?
C7 N1 H1A . . 121.7 ?
N2 N1 H1A . . 116.1 ?
C14 N2 N1 . . 120.53(14) ?
C14 N2 H2A . . 127.8 ?
N1 N2 H2A . . 111.0 ?
C10 N3 C9 . . 117.05(16) ?
C4 O3 C8 . . 118.60(16) ?

loop_
_geom_bond_atom_site_label_1
_geom_bond_atom_site_label_2
_geom_bond_site_symmetry_2
_geom_bond_distance
_geom_bond_publ_flag
C1 C6 . 1.375(2) ?
C1 C2 . 1.382(2) ?
C1 C7 . 1.480(2) ?
C2 C3 . 1.370(2) ?
C2 H2 . 0.9300 ?
C3 C4 . 1.382(3) ?
C3 H3 . 0.9300 ?
C4 O3 . 1.361(2) ?
C4 C5 . 1.370(3) ?
C5 C6 . 1.384(2) ?
C5 H5 . 0.9300 ?
C6 H6 . 0.9300 ?
C7 O1 . 1.2276(19) yes
C7 N1 . 1.354(2) yes
C8 O3 . 1.413(3) ?
C8 H8A . 0.9600 ?
C8 H8B . 0.9600 ?
C8 H8C . 0.9600 ?
C9 N3 . 1.335(2) ?
C9 C13 . 1.373(2) ?
C10 N3 . 1.331(2) ?
C10 C11 . 1.371(3) ?
C10 H10 . 0.9300 ?
C11 C12 . 1.362(3) ?
C11 H11 . 0.9300 ?
C12 C13 . 1.378(3) ?
C12 H12 . 0.9300 ?
C13 H13 . 0.9300 ?
C14 O2 . 1.2179(19) yes
C14 N2 . 1.347(2) yes
C14 C9 . 1.496(2) ?
N1 N2 . 1.389(2) yes
N1 H1A . 0.8500 yes
N2 H2A . 0.8500 yes

loop_
_geom_hbond_atom_site_label_D
_geom_hbond_atom_site_label_H
_geom_hbond_atom_site_label_A
_geom_hbond_site_symmetry_A
_geom_hbond_distance_DH
_geom_hbond_distance_HA
_geom_hbond_distance_DA
_geom_hbond_angle_DHA
N1 H1A O1 4_565 0.85 2.11 2.9479(19) 168.0
N2 H2A O2 4_566 0.85 2.13 2.938(2) 158.9

loop_
_cod_related_entry_id
_cod_related_entry_database
_cod_related_entry_code
1 ChemSpider 690820
